data_1534900
loop_
_publ_author_name
'Makarova, I.P.'
'Vinogradova, I.S.'
'Muradyan, L.A.'
'Sarin, V.A.'
'Rider, E.E.'
'Simonov, V.I.'

_publ_section_title
;
 Structural phase transition in (N H4)2 Se2 O5 crystals
;
_journal_name_full Kristallografiya
_journal_page_first 889
_journal_page_last 893
_journal_volume 35
_journal_year 1990
_chemical_formula_sum 'H8 N2 O5 Se2'
_chemical_name_systematic '(N H4)2 (Se2 O5)'
_space_group_IT_number 19
_symmetry_space_group_name_Hall 'P 2ac 2ab'
_symmetry_space_group_name_H-M 'P 21 21 21'
_cell_angle_alpha 90
_cell_angle_beta 90
_cell_angle_gamma 90
_cell_formula_units_Z 4
_cell_length_a 7.481
_cell_length_b 13.429
_cell_length_c 6.991
_cell_volume 702.332
_citation_journal_id_ASTM KRISAJ
_cod_data_source_file Makarova_KRISAJ_1990_1020.cif
_cod_data_source_block H8N2O5Se2
_cod_original_cell_volume 702.3323
_cod_database_code 1534900

loop_
_symmetry_equiv_pos_as_xyz
x,y,z
-x+1/2,-y,z+1/2
x+1/2,-y+1/2,-z
-x,y+1/2,-z+1/2

loop_
_atom_site_label
_atom_site_type_symbol
_atom_site_fract_x
_atom_site_fract_y
_atom_site_fract_z
_atom_site_occupancy
_atom_site_U_iso_or_equiv
Se1 Se+4 0.8265 0.5355 0.354 1 0.0
H2 H+1 0.368 0.5766 0.365 1 0.0
H5 H+1 0.752 0.7534 0.868 1 0.0
O4 O-2 0.9136 0.7987 0.7024 1 0.0
O3 O-2 0.8249 0.6306 0.5381 1 0.0
H1 H+1 0.371 0.4533 0.29 1 0.0
Se2 Se+4 0.0064 0.725 0.5429 1 0.0
N1 N-3 0.3423 0.5027 0.3988 1 0.0
N2 N-3 0.6398 0.744 0.9525 1 0.0
H8 H+1 0.666 0.7667 0.092 1 0.0
H7 H+1 0.6 0.6708 0.955 1 0.0
O1 O-2 0.9305 0.5937 0.1775 1 0.0
H6 H+1 0.544 0.7908 0.9 1 0.0
H3 H+1 0.206 0.4928 0.431 1 0.0
O5 O-2 0.1599 0.6645 0.6639 1 0.0
H4 H+1 0.416 0.4798 0.515 1 0.0
O2 O-2 0.9743 0.4566 0.4402 1 0.0
